data_1565582
loop_
_publ_author_name
'Grishin, Ivan D.'
'Zimina, Anastasiya M.'
'Anufriev, Sergey A.'
'Knyazeva, Nadezhda A.'
'Piskunov, Alexander V.'
'Dolgushin, Fedor M.'
'Sivaev, Igor B.'

_publ_section_title
;
 Synthesis and Catalytic Properties of Novel Ruthenacarboranes Based on
 nido-[5-Me-7,8-C2B9H10]2&#x2212; and nido-[5,6-Me2-7,8-C2B9H9]2&#x2212;
 Dicarbollide Ligands
;
_journal_issue 11
_journal_name_full Catalysts
_journal_page_first 1409
_journal_paper_doi 10.3390/catal11111409
_journal_volume 11
_journal_year 2021
_chemical_formula_moiety 'C32 H44 B9 Cl P2 Ru'
_chemical_formula_sum 'C32 H44 B9 Cl P2 Ru'
_chemical_formula_weight 724.42
_space_group_crystal_system monoclinic
_space_group_IT_number 14
_space_group_name_Hall '-P 2ybc'
_space_group_name_H-M_alt 'P 1 21/c 1'
_atom_sites_solution_hydrogens mixed
_atom_sites_solution_primary direct
_audit_creation_method SHELXL-2018/3
_cell_angle_alpha 90
_cell_angle_beta 106.242(2)
_cell_angle_gamma 90
_cell_formula_units_Z 8
_cell_length_a 16.8803(10)
_cell_length_b 20.5774(12)
_cell_length_c 20.9312(12)
_cell_measurement_reflns_used 9979
_cell_measurement_temperature 150(2)
_cell_measurement_theta_max 27.07
_cell_measurement_theta_min 2.22
_cell_volume 6980.3(7)
_computing_cell_refinement 'Bruker SAINT'
_computing_data_collection 'Bruker APEX2'
_computing_data_reduction 'Bruker SAINT'
_computing_molecular_graphics 'Bruker SHELXTL'
_computing_publication_material 'Bruker SHELXTL'
_computing_structure_refinement 'SHELXL-2018/3 (Sheldrick, 2018)'
_computing_structure_solution 'SHELXS-97 (Sheldrick 2008)'
_diffrn_ambient_temperature 150(2)
_diffrn_measured_fraction_theta_full 1.000
_diffrn_measured_fraction_theta_max 1.000
_diffrn_measurement_device_type 'Bruker APEX-II CCD'
_diffrn_measurement_method '\f and \w scans'
_diffrn_radiation_type MoK\a
_diffrn_radiation_wavelength 0.71073
_diffrn_reflns_av_R_equivalents 0.0878
_diffrn_reflns_av_unetI/netI 0.0687
_diffrn_reflns_Laue_measured_fraction_full 1.000
_diffrn_reflns_Laue_measured_fraction_max 1.000
_diffrn_reflns_limit_h_max 22
_diffrn_reflns_limit_h_min -22
_diffrn_reflns_limit_k_max 27
_diffrn_reflns_limit_k_min -27
_diffrn_reflns_limit_l_max 27
_diffrn_reflns_limit_l_min -27
_diffrn_reflns_number 90541
_diffrn_reflns_point_group_measured_fraction_full 1.000
_diffrn_reflns_point_group_measured_fraction_max 1.000
_diffrn_reflns_theta_full 25.242
_diffrn_reflns_theta_max 28.000
_diffrn_reflns_theta_min 1.695
_exptl_absorpt_coefficient_mu 0.641
_exptl_absorpt_correction_T_max 0.963
_exptl_absorpt_correction_T_min 0.936
_exptl_absorpt_correction_type multi-scan
_exptl_absorpt_process_details SADABS
_exptl_crystal_colour yellow
_exptl_crystal_density_diffrn 1.379
_exptl_crystal_description prism
_exptl_crystal_F_000 2976
_exptl_crystal_size_max 0.160
_exptl_crystal_size_mid 0.100
_exptl_crystal_size_min 0.060
_refine_diff_density_max 0.506
_refine_diff_density_min -0.710
_refine_diff_density_rms 0.097
_refine_ls_extinction_method none
_refine_ls_goodness_of_fit_ref 1.024
_refine_ls_hydrogen_treatment mixed
_refine_ls_matrix_type full
_refine_ls_number_parameters 900
_refine_ls_number_reflns 16854
_refine_ls_number_restraints 0
_refine_ls_restrained_S_all 1.024
_refine_ls_R_factor_all 0.0769
_refine_ls_R_factor_gt 0.0419
_refine_ls_shift/su_max 0.002
_refine_ls_shift/su_mean 0.000
_refine_ls_structure_factor_coef Fsqd
_refine_ls_weighting_details 'w=1/[\s^2^(Fo^2^)+(0.0236P)^2^+7.3143P] where P=(Fo^2^+2Fc^2^)/3'
_refine_ls_weighting_scheme calc
_refine_ls_wR_factor_gt 0.0774
_refine_ls_wR_factor_ref 0.0918
_reflns_Friedel_coverage 0.000
_reflns_number_gt 11813
_reflns_number_total 16854
_reflns_threshold_expression 'I > 2\s(I)'
_cod_data_source_file 4.cif
_cod_data_source_block sad
_cod_original_sg_symbol_H-M 'P 21/c'
_cod_database_code 1565582
_shelx_shelxl_version_number 2018/3
_shelx_space_group_comment
; 
The symmetry employed for this shelxl refinement is uniquely defined 
by the following loop, which should always be used as a source of 
symmetry information in preference to the above space-group names. 
They are only intended as comments. 
;
_shelx_estimated_absorpt_t_min 0.904
_shelx_estimated_absorpt_t_max 0.963

loop_
_space_group_symop_operation_xyz
'x, y, z'
'-x, y+1/2, -z+1/2'
'-x, -y, -z'
'x, -y-1/2, z-1/2'

loop_
_atom_site_label
_atom_site_type_symbol
_atom_site_fract_x
_atom_site_fract_y
_atom_site_fract_z
_atom_site_U_iso_or_equiv
_atom_site_adp_type
_atom_site_occupancy
_atom_site_site_symmetry_order
_atom_site_calc_flag
_atom_site_refinement_flags_posn
_atom_site_refinement_flags_adp
_atom_site_refinement_flags_occupancy
_atom_site_disorder_assembly
_atom_site_disorder_group
Ru3A Ru 0.42991(2) 0.69231(2) 0.74574(2) 0.01514(6) Uani 1 1 d . . . . .
H3A H 0.518(2) 0.7012(18) 0.7453(18) 0.052(12) Uiso 1 1 d . . . . .
Cl1A Cl 0.29642(5) 0.74218(4) 0.69647(4) 0.02118(17) Uani 1 1 d . . . . .
P1A P 0.42156(5) 0.67941(4) 0.63191(4) 0.01791(17) Uani 1 1 d . . . . .
P2A P 0.47260(5) 0.80063(4) 0.76512(4) 0.01741(17) Uani 1 1 d . . . . .
C1A C 0.36171(19) 0.64419(16) 0.81311(15) 0.0195(7) Uani 1 1 d . . . . .
H1A H 0.3101(19) 0.6662(15) 0.8005(15) 0.020(9) Uiso 1 1 d . . . . .
C2A C 0.37536(19) 0.59555(15) 0.75593(16) 0.0184(7) Uani 1 1 d . . . . .
H2A H 0.331(2) 0.5901(16) 0.7178(16) 0.030(10) Uiso 1 1 d . . . . .
B4A B 0.4503(2) 0.67778(18) 0.85921(17) 0.0183(7) Uani 1 1 d . . . . .
H4A H 0.4503(18) 0.7216(15) 0.8875(14) 0.019(8) Uiso 1 1 d . . . . .
B5A B 0.4005(2) 0.6137(2) 0.89011(19) 0.0243(8) Uani 1 1 d . . . . .
H5A H 0.371(2) 0.6249(16) 0.9273(16) 0.030(9) Uiso 1 1 d . . . . .
B6A B 0.3510(2) 0.56231(19) 0.82382(19) 0.0243(8) Uani 1 1 d . . . . .
H6A H 0.291(2) 0.5434(17) 0.8140(17) 0.038(10) Uiso 1 1 d . . . . .
B7A B 0.4774(2) 0.59095(17) 0.75864(18) 0.0178(7) Uani 1 1 d . . . . .
H7A H 0.4958(19) 0.5726(15) 0.7170(15) 0.026(9) Uiso 1 1 d . . . . .
B8A B 0.5296(2) 0.64379(18) 0.82731(17) 0.0176(7) Uani 1 1 d . . . . .
H8A H 0.5906(19) 0.6606(15) 0.8354(14) 0.021(9) Uiso 1 1 d . . . . .
B9A B 0.5087(2) 0.61068(19) 0.90136(18) 0.0224(8) Uani 1 1 d . . . . .
B10A B 0.4468(2) 0.5389(2) 0.8783(2) 0.0265(9) Uani 1 1 d . . . . .
H10A H 0.4539(17) 0.4966(13) 0.9163(13) 0.011(7) Uiso 1 1 d . . . . .
B11A B 0.4268(2) 0.52805(19) 0.7916(2) 0.0233(8) Uani 1 1 d . . . . .
H11A H 0.4136(18) 0.4864(15) 0.7647(14) 0.018(8) Uiso 1 1 d . . . . .
B12A B 0.5258(2) 0.55631(18) 0.83828(19) 0.0225(8) Uani 1 1 d . . . . .
C13A C 0.5743(2) 0.61734(18) 0.97237(16) 0.0300(8) Uani 1 1 d . . . . .
H13A H 0.548376 0.605303 1.007135 0.045 Uiso 1 1 calc R U . . .
H13B H 0.593740 0.662378 0.979110 0.045 Uiso 1 1 calc R U . . .
H13C H 0.621154 0.588459 0.974600 0.045 Uiso 1 1 calc R U . . .
C14A C 0.6075(2) 0.51369(16) 0.85139(17) 0.0280(8) Uani 1 1 d . . . . .
H14A H 0.612112 0.495922 0.809130 0.042 Uiso 1 1 calc R U . . .
H14B H 0.605085 0.477961 0.881735 0.042 Uiso 1 1 calc R U . . .
H14C H 0.655671 0.540971 0.871365 0.042 Uiso 1 1 calc R U . . .
C15A C 0.3859(2) 0.74839(16) 0.57513(15) 0.0235(7) Uani 1 1 d . . . . .
H15A H 0.362344 0.731069 0.529629 0.028 Uiso 1 1 calc R U . . .
H15B H 0.340705 0.770509 0.588219 0.028 Uiso 1 1 calc R U . . .
C16A C 0.4514(2) 0.79911(17) 0.57283(16) 0.0288(8) Uani 1 1 d . . . . .
H16A H 0.486914 0.781064 0.546723 0.035 Uiso 1 1 calc R U . . .
H16B H 0.423201 0.837827 0.548786 0.035 Uiso 1 1 calc R U . . .
C17A C 0.5061(2) 0.82077(16) 0.64010(15) 0.0243(7) Uani 1 1 d . . . . .
H17A H 0.544054 0.854815 0.632760 0.029 Uiso 1 1 calc R U . . .
H17B H 0.540210 0.783345 0.661424 0.029 Uiso 1 1 calc R U . . .
C18A C 0.4601(2) 0.84755(15) 0.68879(15) 0.0222(7) Uani 1 1 d . . . . .
H18A H 0.400543 0.849918 0.665157 0.027 Uiso 1 1 calc R U . . .
H18B H 0.479489 0.892448 0.701163 0.027 Uiso 1 1 calc R U . . .
C19A C 0.34704(19) 0.61645(16) 0.59328(15) 0.0203(7) Uani 1 1 d . . . . .
C20A C 0.2656(2) 0.63217(18) 0.56017(16) 0.0280(8) Uani 1 1 d . . . . .
H20A H 0.248186 0.676237 0.557515 0.034 Uiso 1 1 calc R U . . .
C21A C 0.2098(2) 0.5840(2) 0.53113(19) 0.0380(10) Uani 1 1 d . . . . .
H21A H 0.154936 0.595485 0.507545 0.046 Uiso 1 1 calc R U . . .
C22A C 0.2330(2) 0.5200(2) 0.53606(19) 0.0391(10) Uani 1 1 d . . . . .
H22A H 0.194141 0.487328 0.516400 0.047 Uiso 1 1 calc R U . . .
C23A C 0.3129(2) 0.50308(18) 0.56959(18) 0.0345(9) Uani 1 1 d . . . . .
H23A H 0.328869 0.458649 0.573811 0.041 Uiso 1 1 calc R U . . .
C24A C 0.3700(2) 0.55112(17) 0.59714(16) 0.0259(8) Uani 1 1 d . . . . .
H24A H 0.425387 0.539356 0.618915 0.031 Uiso 1 1 calc R U . . .
C25A C 0.51395(19) 0.65342(16) 0.60887(16) 0.0214(7) Uani 1 1 d . . . . .
C26A C 0.5925(2) 0.65229(16) 0.65278(16) 0.0251(7) Uani 1 1 d . . . . .
H26A H 0.600407 0.664432 0.697917 0.030 Uiso 1 1 calc R U . . .
C27A C 0.6597(2) 0.63358(18) 0.63125(19) 0.0335(9) Uani 1 1 d . . . . .
H27A H 0.713315 0.633170 0.661662 0.040 Uiso 1 1 calc R U . . .
C28A C 0.6491(2) 0.61565(19) 0.56633(19) 0.0369(9) Uani 1 1 d . . . . .
H28A H 0.695269 0.602424 0.551960 0.044 Uiso 1 1 calc R U . . .
C29A C 0.5713(2) 0.61683(19) 0.52178(18) 0.0373(9) Uani 1 1 d . . . . .
H29A H 0.564111 0.605028 0.476633 0.045 Uiso 1 1 calc R U . . .
C30A C 0.5040(2) 0.63516(18) 0.54290(17) 0.0315(9) Uani 1 1 d . . . . .
H30A H 0.450489 0.635336 0.512257 0.038 Uiso 1 1 calc R U . . .
C31A C 0.42191(19) 0.85198(15) 0.81391(15) 0.0198(7) Uani 1 1 d . . . . .
C32A C 0.4493(2) 0.91578(16) 0.82810(17) 0.0255(7) Uani 1 1 d . . . . .
H32A H 0.492540 0.931711 0.811564 0.031 Uiso 1 1 calc R U . . .
C33A C 0.4147(2) 0.95627(17) 0.86568(18) 0.0312(8) Uani 1 1 d . . . . .
H33A H 0.432775 1.000024 0.873500 0.037 Uiso 1 1 calc R U . . .
C34A C 0.3534(2) 0.93264(17) 0.89192(16) 0.0276(8) Uani 1 1 d . . . . .
H34A H 0.330548 0.959764 0.918927 0.033 Uiso 1 1 calc R U . . .
C35A C 0.3259(2) 0.86972(16) 0.87868(15) 0.0237(7) Uani 1 1 d . . . . .
H35A H 0.284000 0.853505 0.896641 0.028 Uiso 1 1 calc R U . . .
C36A C 0.35928(19) 0.82967(16) 0.83905(15) 0.0211(7) Uani 1 1 d . . . . .
H36A H 0.338839 0.786724 0.829222 0.025 Uiso 1 1 calc R U . . .
C37A C 0.58090(19) 0.81281(15) 0.81103(15) 0.0198(7) Uani 1 1 d . . . . .
C38A C 0.6386(2) 0.84032(17) 0.78216(17) 0.0284(8) Uani 1 1 d . . . . .
H38A H 0.621650 0.853955 0.737015 0.034 Uiso 1 1 calc R U . . .
C39A C 0.7202(2) 0.8478(2) 0.81881(18) 0.0378(10) Uani 1 1 d . . . . .
H39A H 0.758699 0.866502 0.798653 0.045 Uiso 1 1 calc R U . . .
C40A C 0.7457(2) 0.82833(18) 0.88411(17) 0.0330(9) Uani 1 1 d . . . . .
H40A H 0.802047 0.832507 0.908705 0.040 Uiso 1 1 calc R U . . .
C41A C 0.6893(2) 0.80265(17) 0.91400(17) 0.0285(8) Uani 1 1 d . . . . .
H41A H 0.706548 0.790300 0.959533 0.034 Uiso 1 1 calc R U . . .
C42A C 0.6082(2) 0.79497(16) 0.87771(16) 0.0241(7) Uani 1 1 d . . . . .
H42A H 0.569970 0.777080 0.898679 0.029 Uiso 1 1 calc R U . . .
Ru3B Ru 0.03560(2) 0.70099(2) 0.76674(2) 0.01502(6) Uani 1 1 d . . . . .
H3B H -0.0560(19) 0.7144(15) 0.7660(15) 0.029(9) Uiso 1 1 d . . . . .
Cl1B Cl 0.17276(4) 0.73816(4) 0.82819(4) 0.01961(16) Uani 1 1 d . . . . .
P1B P 0.02483(5) 0.68718(4) 0.87614(4) 0.01791(17) Uani 1 1 d . . . . .
P2B P 0.00825(5) 0.81180(4) 0.74744(4) 0.01669(17) Uani 1 1 d . . . . .
C1B C 0.0975(2) 0.67315(16) 0.69158(15) 0.0191(7) Uani 1 1 d . . . . .
H1B H 0.1439(19) 0.6998(14) 0.7009(14) 0.015(8) Uiso 1 1 d . . . . .
C2B C 0.1002(2) 0.61303(15) 0.74493(16) 0.0193(7) Uani 1 1 d . . . . .
H2B H 0.1491(19) 0.6100(15) 0.7824(15) 0.021(9) Uiso 1 1 d . . . . .
B4B B 0.0005(2) 0.69778(19) 0.65422(16) 0.0183(7) Uani 1 1 d . . . . .
H4B H -0.0130(19) 0.7450(15) 0.6313(15) 0.022(9) Uiso 1 1 d . . . . .
B5B B 0.0563(2) 0.64749(19) 0.61253(18) 0.0215(8) Uani 1 1 d . . . . .
H5B H 0.0816(19) 0.6702(15) 0.5749(15) 0.025(9) Uiso 1 1 d . . . . .
B6B B 0.1208(2) 0.59579(19) 0.67043(19) 0.0244(8) Uani 1 1 d . . . . .
H6B H 0.181(2) 0.5845(16) 0.6718(16) 0.031(10) Uiso 1 1 d . . . . .
B7B B 0.0048(2) 0.59315(18) 0.74846(18) 0.0203(8) Uani 1 1 d . . . . .
H7B H -0.0076(18) 0.5691(15) 0.7889(15) 0.021(8) Uiso 1 1 d . . . . .
B8B B -0.0640(2) 0.64604(18) 0.68938(18) 0.0199(8) Uani 1 1 d . . . . .
H8B H -0.1286(18) 0.6525(14) 0.6837(14) 0.017(8) Uiso 1 1 d . . . . .
B9B B -0.0478(2) 0.62941(18) 0.60906(18) 0.0211(8) Uani 1 1 d . . . . .
H9B H -0.099070 0.635194 0.562097 0.025 Uiso 0.12 1 calc R U P A 2
C13B C -0.1216(2) 0.63797(17) 0.54345(16) 0.0185(8) Uani 0.88 1 d . . P B 1
H13D H -0.108347 0.615444 0.506489 0.028 Uiso 0.88 1 calc R U P B 1
H13E H -0.130079 0.684301 0.532892 0.028 Uiso 0.88 1 calc R U P B 1
H13F H -0.172039 0.619473 0.550414 0.028 Uiso 0.88 1 calc R U P B 1
B10B B 0.0272(2) 0.5660(2) 0.61914(19) 0.0244(8) Uani 1 1 d . . . . .
H10B H 0.024719 0.529730 0.578753 0.029 Uiso 0.76 1 calc R U P C 1
C10' C 0.0202(8) 0.5134(6) 0.5615(6) 0.020(3) Uani 0.24 1 d . . P D 2
H10C H 0.062992 0.520698 0.540221 0.031 Uiso 0.24 1 d R U P D 2
H10D H 0.025962 0.470589 0.580451 0.031 Uiso 0.24 1 d R U P D 2
H10E H -0.032668 0.517248 0.529221 0.031 Uiso 0.24 1 d R U P D 2
B11B B 0.0596(2) 0.54442(19) 0.70366(19) 0.0245(8) Uani 1 1 d . . . . .
H11B H 0.0856(18) 0.4976(14) 0.7229(14) 0.015(8) Uiso 1 1 d . . . . .
B12B B -0.0460(2) 0.56371(18) 0.66721(17) 0.0208(8) Uani 1 1 d . . . . .
H12B H -0.095871 0.526128 0.658909 0.025 Uiso 0.12 1 calc R U P E 2
C14B C -0.1210(2) 0.51391(17) 0.65411(17) 0.0196(8) Uani 0.88 1 d . . P F 1
H14D H -0.121781 0.493327 0.696154 0.029 Uiso 0.88 1 calc R U P F 1
H14E H -0.114449 0.480510 0.622610 0.029 Uiso 0.88 1 calc R U P F 1
H14F H -0.172972 0.537246 0.635512 0.029 Uiso 0.88 1 calc R U P F 1
C15B C 0.06011(19) 0.75575(15) 0.93362(15) 0.0209(7) Uani 1 1 d . . . . .
H15C H 0.076132 0.738595 0.979643 0.025 Uiso 1 1 calc R U . . .
H15D H 0.110325 0.774233 0.925058 0.025 Uiso 1 1 calc R U . . .
C16B C -0.00194(19) 0.81097(16) 0.92974(15) 0.0231(7) Uani 1 1 d . . . . .
H16C H -0.045579 0.795273 0.949166 0.028 Uiso 1 1 calc R U . . .
H16D H 0.026861 0.847196 0.957954 0.028 Uiso 1 1 calc R U . . .
C17B C -0.04313(19) 0.83766(16) 0.86087(15) 0.0218(7) Uani 1 1 d . . . . .
H17C H -0.077868 0.875294 0.865071 0.026 Uiso 1 1 calc R U . . .
H17D H -0.079851 0.803880 0.834530 0.026 Uiso 1 1 calc R U . . .
C18B C 0.01874(19) 0.85919(15) 0.82300(14) 0.0190(7) Uani 1 1 d . . . . .
H18C H 0.075588 0.854353 0.852464 0.023 Uiso 1 1 calc R U . . .
H18D H 0.009767 0.905716 0.811131 0.023 Uiso 1 1 calc R U . . .
C19B C 0.08764(19) 0.61943(16) 0.91985(14) 0.0208(7) Uani 1 1 d . . . . .
C20B C 0.1728(2) 0.62677(18) 0.94790(16) 0.0276(8) Uani 1 1 d . . . . .
H20B H 0.198631 0.666974 0.943843 0.033 Uiso 1 1 calc R U . . .
C21B C 0.2194(2) 0.57543(19) 0.98159(16) 0.0313(9) Uani 1 1 d . . . . .
H21B H 0.277214 0.580694 1.000272 0.038 Uiso 1 1 calc R U . . .
C22B C 0.1832(2) 0.51715(18) 0.98828(16) 0.0311(8) Uani 1 1 d . . . . .
H22B H 0.215596 0.482485 1.011967 0.037 Uiso 1 1 calc R U . . .
C23B C 0.0992(2) 0.50895(17) 0.96041(16) 0.0292(8) Uani 1 1 d . . . . .
H23B H 0.074019 0.468480 0.964651 0.035 Uiso 1 1 calc R U . . .
C24B C 0.0515(2) 0.55981(16) 0.92627(15) 0.0245(7) Uani 1 1 d . . . . .
H24B H -0.006073 0.553873 0.907164 0.029 Uiso 1 1 calc R U . . .
C25B C -0.07509(19) 0.66926(16) 0.88975(15) 0.0205(7) Uani 1 1 d . . . . .
C26B C -0.1452(2) 0.65541(17) 0.83822(16) 0.0273(8) Uani 1 1 d . . . . .
H26B H -0.141862 0.653571 0.793695 0.033 Uiso 1 1 calc R U . . .
C27B C -0.2203(2) 0.64424(19) 0.85164(18) 0.0352(9) Uani 1 1 d . . . . .
H27B H -0.267891 0.634559 0.816200 0.042 Uiso 1 1 calc R U . . .
C28B C -0.2260(2) 0.64708(17) 0.91549(18) 0.0303(8) Uani 1 1 d . . . . .
H28B H -0.277836 0.640597 0.923972 0.036 Uiso 1 1 calc R U . . .
C29B C -0.1569(2) 0.65932(17) 0.96767(17) 0.0270(8) Uani 1 1 d . . . . .
H29B H -0.160780 0.660459 1.012064 0.032 Uiso 1 1 calc R U . . .
C30B C -0.0817(2) 0.66993(16) 0.95481(16) 0.0234(7) Uani 1 1 d . . . . .
H30B H -0.034007 0.677776 0.990770 0.028 Uiso 1 1 calc R U . . .
C31B C 0.07627(19) 0.85364(15) 0.70644(15) 0.0184(7) Uani 1 1 d . . . . .
C32B C 0.15226(19) 0.87654(15) 0.74431(15) 0.0212(7) Uani 1 1 d . . . . .
H32B H 0.168422 0.869875 0.791087 0.025 Uiso 1 1 calc R U . . .
C33B C 0.2051(2) 0.90913(17) 0.71477(17) 0.0275(8) Uani 1 1 d . . . . .
H33B H 0.257043 0.924367 0.741267 0.033 Uiso 1 1 calc R U . . .
C34B C 0.1820(2) 0.91920(18) 0.64725(17) 0.0332(9) Uani 1 1 d . . . . .
H34B H 0.217811 0.941752 0.627045 0.040 Uiso 1 1 calc R U . . .
C35B C 0.1066(2) 0.89653(18) 0.60858(17) 0.0321(9) Uani 1 1 d . . . . .
H35B H 0.091113 0.903081 0.561788 0.039 Uiso 1 1 calc R U . . .
C36B C 0.0538(2) 0.86434(16) 0.63792(15) 0.0236(7) Uani 1 1 d . . . . .
H36B H 0.001864 0.849419 0.611154 0.028 Uiso 1 1 calc R U . . .
C37B C -0.09549(19) 0.83694(16) 0.69867(15) 0.0204(7) Uani 1 1 d . . . . .
C38B C -0.1082(2) 0.90231(16) 0.68061(16) 0.0247(7) Uani 1 1 d . . . . .
H38B H -0.062665 0.931354 0.690025 0.030 Uiso 1 1 calc R U . . .
C39B C -0.1865(2) 0.92511(18) 0.64916(16) 0.0296(8) Uani 1 1 d . . . . .
H39B H -0.194116 0.969715 0.637346 0.036 Uiso 1 1 calc R U . . .
C40B C -0.2533(2) 0.88404(19) 0.63481(17) 0.0333(9) Uani 1 1 d . . . . .
H40B H -0.306895 0.900290 0.613787 0.040 Uiso 1 1 calc R U . . .
C41B C -0.2421(2) 0.81911(19) 0.65107(18) 0.0353(9) Uani 1 1 d . . . . .
H41B H -0.287781 0.790202 0.640296 0.042 Uiso 1 1 calc R U . . .
C42B C -0.1634(2) 0.79609(17) 0.68337(17) 0.0288(8) Uani 1 1 d . . . . .
H42B H -0.156282 0.751449 0.695148 0.035 Uiso 1 1 calc R U . . .

loop_
_atom_site_aniso_label
_atom_site_aniso_U_11
_atom_site_aniso_U_22
_atom_site_aniso_U_33
_atom_site_aniso_U_23
_atom_site_aniso_U_13
_atom_site_aniso_U_12
Ru3A 0.01221(12) 0.01654(13) 0.01631(12) -0.00077(10) 0.00340(9) -0.00047(10)
Cl1A 0.0142(4) 0.0250(4) 0.0232(4) -0.0003(3) 0.0034(3) 0.0021(3)
P1A 0.0146(4) 0.0216(5) 0.0169(4) -0.0009(3) 0.0035(3) -0.0009(3)
P2A 0.0142(4) 0.0167(4) 0.0206(4) -0.0009(3) 0.0035(3) -0.0002(3)
C1A 0.0152(16) 0.0227(18) 0.0219(17) 0.0011(13) 0.0073(13) 0.0017(14)
C2A 0.0162(16) 0.0159(16) 0.0232(17) 0.0000(13) 0.0054(14) -0.0019(13)
B4A 0.0167(18) 0.022(2) 0.0159(17) -0.0002(14) 0.0044(14) 0.0016(15)
B5A 0.022(2) 0.032(2) 0.0191(19) 0.0061(16) 0.0061(16) 0.0017(17)
B6A 0.022(2) 0.024(2) 0.027(2) 0.0036(16) 0.0065(17) -0.0062(17)
B7A 0.0140(18) 0.0158(18) 0.0228(19) -0.0007(14) 0.0036(15) 0.0024(14)
B8A 0.0162(18) 0.0185(19) 0.0171(18) -0.0012(14) 0.0028(14) 0.0008(15)
B9A 0.022(2) 0.024(2) 0.0209(19) 0.0017(15) 0.0058(16) 0.0013(16)
B10A 0.022(2) 0.029(2) 0.027(2) 0.0061(17) 0.0051(17) -0.0016(17)
B11A 0.020(2) 0.019(2) 0.029(2) -0.0007(16) 0.0038(16) -0.0025(16)
B12A 0.023(2) 0.020(2) 0.024(2) 0.0016(15) 0.0054(16) 0.0004(16)
C13A 0.0250(19) 0.040(2) 0.0237(18) 0.0023(15) 0.0049(15) 0.0022(17)
C14A 0.0248(19) 0.0217(18) 0.034(2) -0.0010(15) 0.0028(15) 0.0031(15)
C15A 0.0216(18) 0.0263(19) 0.0197(17) 0.0032(13) 0.0009(13) 0.0011(14)
C16A 0.032(2) 0.033(2) 0.0203(17) 0.0064(15) 0.0057(15) -0.0036(17)
C17A 0.0255(18) 0.0238(18) 0.0242(17) 0.0014(14) 0.0081(14) -0.0056(15)
C18A 0.0210(17) 0.0165(17) 0.0273(18) 0.0037(13) 0.0037(14) -0.0014(14)
C19A 0.0208(17) 0.0265(18) 0.0148(15) -0.0036(13) 0.0071(13) -0.0031(14)
C20A 0.0197(18) 0.034(2) 0.0293(19) -0.0112(15) 0.0050(15) -0.0010(15)
C21A 0.0203(19) 0.050(3) 0.042(2) -0.0211(19) 0.0047(17) -0.0042(18)
C22A 0.031(2) 0.045(3) 0.044(2) -0.0249(19) 0.0139(18) -0.0172(19)
C23A 0.039(2) 0.032(2) 0.033(2) -0.0107(16) 0.0105(18) -0.0044(18)
C24A 0.0251(19) 0.031(2) 0.0211(17) -0.0041(14) 0.0050(14) -0.0032(15)
C25A 0.0191(17) 0.0235(18) 0.0233(17) -0.0020(13) 0.0087(14) -0.0018(14)
C26A 0.0209(18) 0.031(2) 0.0236(17) -0.0050(14) 0.0067(14) -0.0015(15)
C27A 0.0185(18) 0.041(2) 0.042(2) -0.0025(18) 0.0107(16) -0.0030(17)
C28A 0.031(2) 0.045(3) 0.044(2) -0.0016(19) 0.0264(19) 0.0010(18)
C29A 0.037(2) 0.054(3) 0.028(2) -0.0014(18) 0.0193(17) 0.002(2)
C30A 0.0264(19) 0.046(2) 0.0251(19) -0.0025(16) 0.0118(16) -0.0036(17)
C31A 0.0161(16) 0.0196(17) 0.0218(16) -0.0021(13) 0.0019(13) 0.0020(13)
C32A 0.0174(17) 0.0233(19) 0.035(2) -0.0034(15) 0.0065(15) -0.0013(14)
C33A 0.030(2) 0.0219(19) 0.040(2) -0.0085(16) 0.0072(17) -0.0027(16)
C34A 0.0264(19) 0.029(2) 0.0268(18) -0.0074(15) 0.0057(15) 0.0060(16)
C35A 0.0187(17) 0.030(2) 0.0212(17) -0.0021(14) 0.0039(14) 0.0036(15)
C36A 0.0158(16) 0.0236(18) 0.0213(17) -0.0015(13) 0.0007(13) 0.0012(14)
C37A 0.0152(15) 0.0171(17) 0.0260(17) -0.0016(13) 0.0040(13) -0.0010(13)
C38A 0.0175(17) 0.039(2) 0.0273(19) -0.0038(16) 0.0035(15) -0.0060(16)
C39A 0.0200(19) 0.061(3) 0.033(2) -0.0069(19) 0.0090(16) -0.0091(19)
C40A 0.0180(18) 0.047(2) 0.030(2) -0.0106(17) 0.0008(15) -0.0022(17)
C41A 0.0254(18) 0.033(2) 0.0230(17) -0.0033(15) -0.0004(14) -0.0006(16)
C42A 0.0218(17) 0.0237(18) 0.0256(17) -0.0034(14) 0.0046(14) -0.0047(15)
Ru3B 0.01353(12) 0.01784(13) 0.01341(12) 0.00086(10) 0.00332(9) -0.00125(10)
Cl1B 0.0147(4) 0.0249(4) 0.0186(4) -0.0006(3) 0.0035(3) -0.0025(3)
P1B 0.0158(4) 0.0234(5) 0.0144(4) 0.0025(3) 0.0041(3) -0.0005(3)
P2B 0.0160(4) 0.0181(4) 0.0160(4) 0.0012(3) 0.0047(3) -0.0007(3)
C1B 0.0181(17) 0.0272(18) 0.0132(15) -0.0017(13) 0.0066(13) -0.0044(14)
C2B 0.0181(17) 0.0204(17) 0.0187(16) 0.0001(13) 0.0040(13) 0.0009(14)
B4B 0.0180(18) 0.024(2) 0.0120(16) 0.0005(14) 0.0021(13) -0.0015(16)
B5B 0.021(2) 0.029(2) 0.0148(18) -0.0032(15) 0.0059(15) -0.0033(17)
B6B 0.020(2) 0.026(2) 0.027(2) -0.0052(16) 0.0073(16) 0.0016(17)
B7B 0.022(2) 0.0194(19) 0.0196(18) 0.0028(15) 0.0061(15) -0.0007(16)
B8B 0.0149(19) 0.021(2) 0.0217(19) -0.0011(15) 0.0012(15) -0.0022(15)
B9B 0.023(2) 0.020(2) 0.0198(18) -0.0010(15) 0.0054(15) -0.0032(16)
C13B 0.0165(18) 0.023(2) 0.0131(17) 0.0008(14) -0.0014(14) -0.0072(15)
B10B 0.024(2) 0.028(2) 0.0210(19) -0.0030(16) 0.0052(16) -0.0011(17)
C10' 0.023(7) 0.017(7) 0.026(7) -0.014(5) 0.014(6) 0.000(6)
B11B 0.028(2) 0.021(2) 0.023(2) -0.0027(16) 0.0053(17) -0.0024(17)
B12B 0.022(2) 0.021(2) 0.0176(18) -0.0003(14) 0.0028(15) -0.0017(16)
C14B 0.0164(18) 0.0173(19) 0.0215(19) 0.0011(14) -0.0003(15) -0.0051(15)
C15B 0.0231(17) 0.0245(18) 0.0156(16) 0.0012(13) 0.0062(13) -0.0024(14)
C16B 0.0214(17) 0.0280(19) 0.0208(16) -0.0035(14) 0.0076(13) -0.0012(15)
C17B 0.0180(17) 0.0258(18) 0.0227(17) -0.0016(13) 0.0076(14) 0.0000(14)
C18B 0.0203(17) 0.0202(17) 0.0157(15) -0.0021(12) 0.0036(13) -0.0017(13)
C19B 0.0213(17) 0.0300(19) 0.0116(15) 0.0032(13) 0.0054(13) 0.0033(14)
C20B 0.0231(18) 0.034(2) 0.0249(18) 0.0101(15) 0.0058(15) -0.0005(16)
C21B 0.0220(19) 0.049(2) 0.0241(18) 0.0093(16) 0.0075(15) 0.0087(17)
C22B 0.037(2) 0.032(2) 0.0233(18) 0.0036(15) 0.0073(16) 0.0126(17)
C23B 0.041(2) 0.0256(19) 0.0220(18) 0.0023(14) 0.0101(16) 0.0027(17)
C24B 0.0285(19) 0.0267(19) 0.0181(16) -0.0010(13) 0.0064(14) 0.0012(15)
C25B 0.0162(16) 0.0246(18) 0.0215(17) 0.0047(13) 0.0065(13) 0.0000(14)
C26B 0.0218(18) 0.038(2) 0.0214(17) 0.0007(15) 0.0055(14) -0.0039(16)
C27B 0.0183(18) 0.053(3) 0.034(2) 0.0025(18) 0.0059(16) -0.0073(18)
C28B 0.0185(18) 0.033(2) 0.042(2) 0.0040(17) 0.0129(16) 0.0003(16)
C29B 0.0293(19) 0.031(2) 0.0254(18) 0.0068(15) 0.0158(15) 0.0027(16)
C30B 0.0184(17) 0.0300(19) 0.0221(17) 0.0049(14) 0.0063(14) -0.0018(14)
C31B 0.0206(17) 0.0158(16) 0.0193(16) 0.0035(12) 0.0067(13) 0.0012(13)
C32B 0.0220(17) 0.0231(18) 0.0184(16) 0.0018(13) 0.0055(13) -0.0013(14)
C33B 0.0209(18) 0.033(2) 0.0282(19) 0.0031(15) 0.0062(15) -0.0061(15)
C34B 0.034(2) 0.044(2) 0.0252(19) 0.0044(16) 0.0136(16) -0.0140(18)
C35B 0.037(2) 0.042(2) 0.0177(17) 0.0056(15) 0.0074(15) -0.0105(18)
C36B 0.0247(18) 0.0270(19) 0.0177(16) 0.0017(13) 0.0038(14) -0.0038(15)
C37B 0.0183(17) 0.0235(18) 0.0185(16) -0.0010(13) 0.0037(13) 0.0050(14)
C38B 0.0255(18) 0.0231(18) 0.0262(18) -0.0001(14) 0.0083(15) 0.0005(15)
C39B 0.032(2) 0.031(2) 0.0257(18) 0.0078(15) 0.0086(16) 0.0132(17)
C40B 0.0224(19) 0.047(2) 0.0265(19) 0.0048(17) 0.0010(15) 0.0129(18)
C41B 0.0161(18) 0.040(2) 0.044(2) -0.0008(18) -0.0024(16) 0.0002(16)
C42B 0.0201(18) 0.0248(19) 0.038(2) 0.0005(15) 0.0020(15) -0.0001(15)

loop_
_atom_type_symbol
_atom_type_description
_atom_type_scat_dispersion_real
_atom_type_scat_dispersion_imag
_atom_type_scat_source
C C 0.0033 0.0016 'International Tables Vol C Tables 4.2.6.8 and 6.1.1.4'
H H 0.0000 0.0000 'International Tables Vol C Tables 4.2.6.8 and 6.1.1.4'
B B 0.0013 0.0007 'International Tables Vol C Tables 4.2.6.8 and 6.1.1.4'
P P 0.1023 0.0942 'International Tables Vol C Tables 4.2.6.8 and 6.1.1.4'
Cl Cl 0.1484 0.1585 'International Tables Vol C Tables 4.2.6.8 and 6.1.1.4'
Ru Ru -1.2594 0.8363 'International Tables Vol C Tables 4.2.6.8 and 6.1.1.4'

loop_
_geom_angle_atom_site_label_1
_geom_angle_atom_site_label_2
_geom_angle_atom_site_label_3
_geom_angle
_geom_angle_site_symmetry_1
_geom_angle_site_symmetry_3
_geom_angle_publ_flag
B7A Ru3A C2A 45.19(12) . . ?
B7A Ru3A B8A 47.84(13) . . ?
C2A Ru3A B8A 76.93(13) . . ?
B7A Ru3A C1A 75.23(12) . . ?
C2A Ru3A C1A 42.23(11) . . ?
B8A Ru3A C1A 74.91(12) . . ?
B7A Ru3A B4A 79.04(13) . . ?
C2A Ru3A B4A 74.57(12) . . ?
B8A Ru3A B4A 46.08(12) . . ?
C1A Ru3A B4A 42.91(12) . . ?
B7A Ru3A P2A 142.02(9) . . ?
C2A Ru3A P2A 161.56(8) . . ?
B8A Ru3A P2A 99.27(10) . . ?
C1A Ru3A P2A 119.34(8) . . ?
B4A Ru3A P2A 89.72(10) . . ?
B7A Ru3A P1A 86.26(10) . . ?
C2A Ru3A P1A 94.96(8) . . ?
B8A Ru3A P1A 122.20(9) . . ?
C1A Ru3A P1A 132.59(8) . . ?
B4A Ru3A P1A 165.30(9) . . ?
P2A Ru3A P1A 102.14(3) . . ?
B7A Ru3A Cl1A 135.11(9) . . ?
C2A Ru3A Cl1A 93.38(9) . . ?
B8A Ru3A Cl1A 155.71(9) . . ?
C1A Ru3A Cl1A 82.94(8) . . ?
B4A Ru3A Cl1A 110.07(9) . . ?
P2A Ru3A Cl1A 82.84(3) . . ?
P1A Ru3A Cl1A 80.36(3) . . ?
B7A Ru3A H3A 77.9(14) . . ?
C2A Ru3A H3A 123.1(14) . . ?
B8A Ru3A H3A 62.0(14) . . ?
C1A Ru3A H3A 136.8(14) . . ?
B4A Ru3A H3A 99.1(14) . . ?
P2A Ru3A H3A 68.1(14) . . ?
P1A Ru3A H3A 77.7(14) . . ?
Cl1A Ru3A H3A 138.5(14) . . ?
C19A P1A C25A 101.96(14) . . ?
C19A P1A C15A 101.56(15) . . ?
C25A P1A C15A 101.76(15) . . ?
C19A P1A Ru3A 111.42(10) . . ?
C25A P1A Ru3A 118.82(11) . . ?
C15A P1A Ru3A 118.74(11) . . ?
C18A P2A C37A 103.93(15) . . ?
C18A P2A C31A 102.95(15) . . ?
C37A P2A C31A 100.45(14) . . ?
C18A P2A Ru3A 113.36(11) . . ?
C37A P2A Ru3A 115.80(10) . . ?
C31A P2A Ru3A 118.33(11) . . ?
C2A C1A B5A 112.2(3) . . ?
C2A C1A B4A 112.9(2) . . ?
B5A C1A B4A 63.9(2) . . ?
C2A C1A B6A 62.2(2) . . ?
B5A C1A B6A 62.3(2) . . ?
B4A C1A B6A 115.9(3) . . ?
C2A C1A Ru3A 67.18(15) . . ?
B5A C1A Ru3A 128.8(2) . . ?
B4A C1A Ru3A 69.85(16) . . ?
B6A C1A Ru3A 126.6(2) . . ?
C2A C1A H1A 113.4(19) . . ?
B5A C1A H1A 121.6(18) . . ?
B4A C1A H1A 124.1(19) . . ?
B6A C1A H1A 112.5(19) . . ?
Ru3A C1A H1A 101.7(18) . . ?
C1A C2A B11A 109.9(3) . . ?
C1A C2A B7A 111.0(2) . . ?
B11A C2A B7A 63.5(2) . . ?
C1A C2A B6A 61.5(2) . . ?
B11A C2A B6A 61.5(2) . . ?
B7A C2A B6A 114.8(3) . . ?
C1A C2A Ru3A 70.60(16) . . ?
B11A C2A Ru3A 126.8(2) . . ?
B7A C2A Ru3A 67.25(16) . . ?
B6A C2A Ru3A 129.2(2) . . ?
C1A C2A H2A 117(2) . . ?
B11A C2A H2A 118(2) . . ?
B7A C2A H2A 125(2) . . ?
B6A C2A H2A 110(2) . . ?
Ru3A C2A H2A 106(2) . . ?
C1A B4A B5A 58.0(2) . . ?
C1A B4A B9A 104.2(3) . . ?
B5A B4A B9A 59.9(2) . . ?
C1A B4A B8A 105.2(2) . . ?
B5A B4A B8A 108.9(3) . . ?
B9A B4A B8A 61.0(2) . . ?
C1A B4A Ru3A 67.24(16) . . ?
B5A B4A Ru3A 121.1(2) . . ?
B9A B4A Ru3A 120.6(2) . . ?
B8A B4A Ru3A 65.32(15) . . ?
C1A B4A H4A 121.5(16) . . ?
B5A B4A H4A 110.4(16) . . ?
B9A B4A H4A 117.5(16) . . ?
B8A B4A H4A 130.0(16) . . ?
Ru3A B4A H4A 115.5(16) . . ?
C1A B5A B6A 59.8(2) . . ?
C1A B5A B10A 105.0(3) . . ?
B6A B5A B10A 59.9(2) . . ?
C1A B5A B9A 104.5(3) . . ?
B6A B5A B9A 109.1(3) . . ?
B10A B5A B9A 60.7(2) . . ?
C1A B5A B4A 58.1(2) . . ?
B6A B5A B4A 109.1(3) . . ?
B10A B5A B4A 108.7(3) . . ?
B9A B5A B4A 60.1(2) . . ?
C1A B5A H5A 119.3(18) . . ?
B6A B5A H5A 119.9(18) . . ?
B10A B5A H5A 127.3(18) . . ?
B9A B5A H5A 125.6(18) . . ?
B4A B5A H5A 118.0(18) . . ?
C1A B6A C2A 56.33(18) . . ?
C1A B6A B11A 103.3(3) . . ?
C2A B6A B11A 58.4(2) . . ?
C1A B6A B5A 57.9(2) . . ?
C2A B6A B5A 104.0(3) . . ?
B11A B6A B5A 108.0(3) . . ?
C1A B6A B10A 104.0(3) . . ?
C2A B6A B10A 104.7(3) . . ?
B11A B6A B10A 60.2(2) . . ?
B5A B6A B10A 60.5(2) . . ?
C1A B6A H6A 118.1(19) . . ?
C2A B6A H6A 115.1(19) . . ?
B11A B6A H6A 122.8(19) . . ?
B5A B6A H6A 126.7(19) . . ?
B10A B6A H6A 133.1(19) . . ?
C2A B7A B12A 104.2(3) . . ?
C2A B7A B11A 57.9(2) . . ?
B12A B7A B11A 59.7(2) . . ?
C2A B7A B8A 104.7(2) . . ?
B12A B7A B8A 60.5(2) . . ?
B11A B7A B8A 107.7(3) . . ?
C2A B7A Ru3A 67.57(16) . . ?
B12A B7A Ru3A 122.9(2) . . ?
B11A B7A Ru3A 122.0(2) . . ?
B8A B7A Ru3A 67.30(16) . . ?
C2A B7A H7A 120.7(17) . . ?
B12A B7A H7A 117.2(17) . . ?
B11A B7A H7A 109.7(17) . . ?
B8A B7A H7A 131.8(17) . . ?
Ru3A B7A H7A 114.1(17) . . ?
B4A B8A B9A 59.1(2) . . ?
B4A B8A B12A 106.4(3) . . ?
B9A B8A B12A 59.9(2) . . ?
B4A B8A B7A 106.3(2) . . ?
B9A B8A B7A 106.5(3) . . ?
B12A B8A B7A 58.8(2) . . ?
B4A B8A Ru3A 68.61(16) . . ?
B9A B8A Ru3A 121.9(2) . . ?
B12A B8A Ru3A 119.1(2) . . ?
B7A B8A Ru3A 64.86(16) . . ?
B4A B8A H8A 127.5(17) . . ?
B9A B8A H8A 113.6(16) . . ?
B12A B8A H8A 111.8(17) . . ?
B7A B8A H8A 123.9(16) . . ?
Ru3A B8A H8A 117.5(17) . . ?
C13A B9A B5A 122.8(3) . . ?
C13A B9A B4A 122.7(3) . . ?
B5A B9A B4A 60.0(2) . . ?
C13A B9A B10A 121.5(3) . . ?
B5A B9A B10A 59.6(2) . . ?
B4A B9A B10A 107.7(3) . . ?
C13A B9A B12A 121.5(3) . . ?
B5A B9A B12A 106.9(3) . . ?
B4A B9A B12A 107.2(2) . . ?
B10A B9A B12A 59.7(2) . . ?
C13A B9A B8A 121.0(3) . . ?
B5A B9A B8A 108.2(3) . . ?
B4A B9A B8A 59.9(2) . . ?
B10A B9A B8A 108.4(3) . . ?
B12A B9A B8A 60.1(2) . . ?
B11A B10A B6A 59.5(2) . . ?
B11A B10A B5A 106.7(3) . . ?
B6A B10A B5A 59.5(2) . . ?
B11A B10A B9A 108.1(3) . . ?
B6A B10A B9A 107.9(3) . . ?
B5A B10A B9A 59.7(2) . . ?
B11A B10A B12A 60.0(2) . . ?
B6A B10A B12A 108.0(3) . . ?
B5A B10A B12A 107.8(3) . . ?
B9A B10A B12A 60.6(2) . . ?
B11A B10A H10A 124.3(14) . . ?
B6A B10A H10A 123.1(14) . . ?
B5A B10A H10A 121.1(14) . . ?
B9A B10A H10A 119.4(14) . . ?
B12A B10A H10A 121.4(14) . . ?
C2A B11A B6A 60.1(2) . . ?
C2A B11A B10A 106.1(3) . . ?
B6A B11A B10A 60.3(2) . . ?
C2A B11A B12A 105.1(3) . . ?
B6A B11A B12A 109.4(3) . . ?
B10A B11A B12A 61.0(2) . . ?
C2A B11A B7A 58.6(2) . . ?
B6A B11A B7A 109.6(3) . . ?
B10A B11A B7A 109.3(3) . . ?
B12A B11A B7A 60.0(2) . . ?
C2A B11A H11A 116.1(17) . . ?
B6A B11A H11A 118.9(17) . . ?
B10A B11A H11A 128.8(17) . . ?
B12A B11A H11A 127.3(17) . . ?
B7A B11A H11A 116.7(17) . . ?
C14A B12A B11A 123.3(3) . . ?
C14A B12A B7A 121.9(3) . . ?
B11A B12A B7A 60.3(2) . . ?
C14A B12A B10A 122.0(3) . . ?
B11A B12A B10A 59.1(2) . . ?
B7A B12A B10A 108.0(3) . . ?
C14A B12A B9A 121.4(3) . . ?
B11A B12A B9A 106.6(3) . . ?
B7A B12A B9A 108.0(3) . . ?
B10A B12A B9A 59.7(2) . . ?
C14A B12A B8A 120.5(3) . . ?
B11A B12A B8A 108.4(3) . . ?
B7A B12A B8A 60.7(2) . . ?
B10A B12A B8A 108.3(3) . . ?
B9A B12A B8A 60.0(2) . . ?
B9A C13A H13A 109.5 . . ?
B9A C13A H13B 109.5 . . ?
H13A C13A H13B 109.5 . . ?
B9A C13A H13C 109.5 . . ?
H13A C13A H13C 109.5 . . ?
H13B C13A H13C 109.5 . . ?
B12A C14A H14A 109.5 . . ?
B12A C14A H14B 109.5 . . ?
H14A C14A H14B 109.5 . . ?
B12A C14A H14C 109.5 . . ?
H14A C14A H14C 109.5 . . ?
H14B C14A H14C 109.5 . . ?
C16A C15A P1A 115.9(2) . . ?
C16A C15A H15A 108.3 . . ?
P1A C15A H15A 108.3 . . ?
C16A C15A H15B 108.3 . . ?
P1A C15A H15B 108.3 . . ?
H15A C15A H15B 107.4 . . ?
C17A C16A C15A 115.4(3) . . ?
C17A C16A H16A 108.4 . . ?
C15A C16A H16A 108.4 . . ?
C17A C16A H16B 108.4 . . ?
C15A C16A H16B 108.4 . . ?
H16A C16A H16B 107.5 . . ?
C16A C17A C18A 115.4(3) . . ?
C16A C17A H17A 108.4 . . ?
C18A C17A H17A 108.4 . . ?
C16A C17A H17B 108.4 . . ?
C18A C17A H17B 108.4 . . ?
H17A C17A H17B 107.5 . . ?
C17A C18A P2A 115.6(2) . . ?
C17A C18A H18A 108.4 . . ?
P2A C18A H18A 108.4 . . ?
C17A C18A H18B 108.4 . . ?
P2A C18A H18B 108.4 . . ?
H18A C18A H18B 107.4 . . ?
C20A C19A C24A 118.1(3) . . ?
C20A C19A P1A 121.1(3) . . ?
C24A C19A P1A 120.8(2) . . ?
C21A C20A C19A 120.5(3) . . ?
C21A C20A H20A 119.8 . . ?
C19A C20A H20A 119.8 . . ?
C22A C21A C20A 120.7(4) . . ?
C22A C21A H21A 119.7 . . ?
C20A C21A H21A 119.7 . . ?
C21A C22A C23A 120.0(3) . . ?
C21A C22A H22A 120.0 . . ?
C23A C22A H22A 120.0 . . ?
C22A C23A C24A 119.8(4) . . ?
C22A C23A H23A 120.1 . . ?
C24A C23A H23A 120.1 . . ?
C23A C24A C19A 120.9(3) . . ?
C23A C24A H24A 119.6 . . ?
C19A C24A H24A 119.6 . . ?
C26A C25A C30A 118.7(3) . . ?
C26A C25A P1A 123.8(2) . . ?
C30A C25A P1A 117.5(2) . . ?
C27A C26A C25A 120.5(3) . . ?
C27A C26A H26A 119.8 . . ?
C25A C26A H26A 119.8 . . ?
C28A C27A C26A 120.4(3) . . ?
C28A C27A H27A 119.8 . . ?
C26A C27A H27A 119.8 . . ?
C27A C28A C29A 120.0(3) . . ?
C27A C28A H28A 120.0 . . ?
C29A C28A H28A 120.0 . . ?
C28A C29A C30A 120.0(3) . . ?
C28A C29A H29A 120.0 . . ?
C30A C29A H29A 120.0 . . ?
C29A C30A C25A 120.5(3) . . ?
C29A C30A H30A 119.7 . . ?
C25A C30A H30A 119.7 . . ?
C36A C31A C32A 118.3(3) . . ?
C36A C31A P2A 123.0(2) . . ?
C32A C31A P2A 118.8(2) . . ?
C33A C32A C31A 121.4(3) . . ?
C33A C32A H32A 119.3 . . ?
C31A C32A H32A 119.3 . . ?
C32A C33A C34A 119.6(3) . . ?
C32A C33A H33A 120.2 . . ?
C34A C33A H33A 120.2 . . ?
C35A C34A C33A 119.8(3) . . ?
C35A C34A H34A 120.1 . . ?
C33A C34A H34A 120.1 . . ?
C34A C35A C36A 120.4(3) . . ?
C34A C35A H35A 119.8 . . ?
C36A C35A H35A 119.8 . . ?
C31A C36A C35A 120.5(3) . . ?
C31A C36A H36A 119.7 . . ?
C35A C36A H36A 119.7 . . ?
C42A C37A C38A 117.7(3) . . ?
C42A C37A P2A 119.5(2) . . ?
C38A C37A P2A 122.8(2) . . ?
C39A C38A C37A 120.6(3) . . ?
C39A C38A H38A 119.7 . . ?
C37A C38A H38A 119.7 . . ?
C40A C39A C38A 120.4(3) . . ?
C40A C39A H39A 119.8 . . ?
C38A C39A H39A 119.8 . . ?
C39A C40A C41A 119.9(3) . . ?
C39A C40A H40A 120.1 . . ?
C41A C40A H40A 120.1 . . ?
C42A C41A C40A 119.9(3) . . ?
C42A C41A H41A 120.0 . . ?
C40A C41A H41A 120.0 . . ?
C41A C42A C37A 121.5(3) . . ?
C41A C42A H42A 119.3 . . ?
C37A C42A H42A 119.3 . . ?
C1B Ru3B C2B 44.07(11) . . ?
C1B Ru3B B4B 44.35(12) . . ?
C2B Ru3B B4B 76.32(13) . . ?
C1B Ru3B B8B 76.47(13) . . ?
C2B Ru3B B8B 75.96(13) . . ?
B4B Ru3B B8B 47.19(13) . . ?
C1B Ru3B B7B 76.01(13) . . ?
C2B Ru3B B7B 43.77(12) . . ?
B4B Ru3B B7B 79.42(13) . . ?
B8B Ru3B B7B 46.56(13) . . ?
C1B Ru3B P2B 103.97(9) . . ?
C2B Ru3B P2B 147.34(8) . . ?
B4B Ru3B P2B 82.37(10) . . ?
B8B Ru3B P2B 106.86(10) . . ?
B7B Ru3B P2B 153.18(10) . . ?
C1B Ru3B P1B 147.56(9) . . ?
C2B Ru3B P1B 106.00(8) . . ?
B4B Ru3B P1B 159.34(9) . . ?
B8B Ru3B P1B 112.76(9) . . ?
B7B Ru3B P1B 88.27(9) . . ?
P2B Ru3B P1B 102.68(3) . . ?
C1B Ru3B Cl1B 83.54(9) . . ?
C2B Ru3B Cl1B 85.16(9) . . ?
B4B Ru3B Cl1B 119.48(9) . . ?
B8B Ru3B Cl1B 158.95(10) . . ?
B7B Ru3B Cl1B 122.07(10) . . ?
P2B Ru3B Cl1B 84.13(3) . . ?
P1B Ru3B Cl1B 81.12(3) . . ?
C1B Ru3B H3B 134.9(11) . . ?
C2B Ru3B H3B 132.9(12) . . ?
B4B Ru3B H3B 91.4(11) . . ?
B8B Ru3B H3B 63.4(12) . . ?
B7B Ru3B H3B 89.6(12) . . ?
P2B Ru3B H3B 71.3(12) . . ?
P1B Ru3B H3B 71.8(11) . . ?
Cl1B Ru3B H3B 137.7(11) . . ?
C25B P1B C19B 101.49(14) . . ?
C25B P1B C15B 101.35(15) . . ?
C19B P1B C15B 102.73(14) . . ?
C25B P1B Ru3B 120.02(10) . . ?
C19B P1B Ru3B 112.60(10) . . ?
C15B P1B Ru3B 116.24(10) . . ?
C18B P2B C31B 103.51(14) . . ?
C18B P2B C37B 100.23(14) . . ?
C31B P2B C37B 103.45(14) . . ?
C18B P2B Ru3B 113.89(11) . . ?
C31B P2B Ru3B 114.84(10) . . ?
C37B P2B Ru3B 118.80(11) . . ?
C2B C1B B4B 112.1(2) . . ?
C2B C1B B5B 110.6(3) . . ?
B4B C1B B5B 63.8(2) . . ?
C2B C1B B6B 61.3(2) . . ?
B4B C1B B6B 114.8(3) . . ?
B5B C1B B6B 61.4(2) . . ?
C2B C1B Ru3B 68.96(15) . . ?
B4B C1B Ru3B 69.98(16) . . ?
B5B C1B Ru3B 129.4(2) . . ?
B6B C1B Ru3B 127.8(2) . . ?
C2B C1B H1B 115.8(19) . . ?
B4B C1B H1B 124.9(19) . . ?
B5B C1B H1B 118.8(18) . . ?
B6B C1B H1B 111.0(19) . . ?
Ru3B C1B H1B 103.7(18) . . ?
C1B C2B B7B 111.4(2) . . ?
C1B C2B B11B 110.3(2) . . ?
B7B C2B B11B 64.2(2) . . ?
C1B C2B B6B 61.3(2) . . ?
B7B C2B B6B 115.2(3) . . ?
B11B C2B B6B 61.6(2) . . ?
C1B C2B Ru3B 66.97(15) . . ?
B7B C2B Ru3B 70.05(17) . . ?
B11B C2B Ru3B 129.0(2) . . ?
B6B C2B Ru3B 125.9(2) . . ?
C1B C2B H2B 116.8(19) . . ?
B7B C2B H2B 123.8(18) . . ?
B11B C2B H2B 119.3(19) . . ?
B6B C2B H2B 112.2(18) . . ?
Ru3B C2B H2B 104.0(18) . . ?
C1B B4B B9B 104.6(3) . . ?
C1B B4B B5B 58.28(19) . . ?
B9B B4B B5B 60.1(2) . . ?
C1B B4B B8B 104.5(2) . . ?
B9B B4B B8B 60.7(2) . . ?
B5B B4B B8B 108.4(3) . . ?
C1B B4B Ru3B 65.67(15) . . ?
B9B B4B Ru3B 121.9(2) . . ?
B5B B4B Ru3B 120.4(2) . . ?
B8B B4B Ru3B 66.93(15) . . ?
C1B B4B H4B 122.3(17) . . ?
B9B B4B H4B 118.1(16) . . ?
B5B B4B H4B 112.3(16) . . ?
B8B B4B H4B 129.1(17) . . ?
Ru3B B4B H4B 113.5(16) . . ?
C1B B5B B6B 60.3(2) . . ?
C1B B5B B10B 105.5(3) . . ?
B6B B5B B10B 60.0(2) . . ?
C1B B5B B9B 103.7(2) . . ?
B6B B5B B9B 108.6(3) . . ?
B10B B5B B9B 60.7(2) . . ?
C1B B5B B4B 57.92(19) . . ?
B6B B5B B4B 109.0(3) . . ?
B10B B5B B4B 108.4(3) . . ?
B9B B5B B4B 59.4(2) . . ?
C1B B5B H5B 115.6(17) . . ?
B6B B5B H5B 117.7(17) . . ?
B10B B5B H5B 129.3(17) . . ?
B9B B5B H5B 129.6(16) . . ?
B4B B5B H5B 117.9(17) . . ?
C1B B6B C2B 57.41(19) . . ?
C1B B6B B5B 58.2(2) . . ?
C2B B6B B5B 104.9(3) . . ?
C1B B6B B11B 104.6(3) . . ?
C2B B6B B11B 58.4(2) . . ?
B5B B6B B11B 108.7(3) . . ?
C1B B6B B10B 104.4(3) . . ?
C2B B6B B10B 104.5(3) . . ?
B5B B6B B10B 60.5(2) . . ?
B11B B6B B10B 60.1(2) . . ?
C1B B6B H6B 119.5(19) . . ?
C2B B6B H6B 117.7(18) . . ?
B5B B6B H6B 124.9(19) . . ?
B11B B6B H6B 122.5(19) . . ?
B10B B6B H6B 130.4(19) . . ?
C2B B7B B12B 104.6(3) . . ?
C2B B7B B11B 58.3(2) . . ?
B12B B7B B11B 59.5(2) . . ?
C2B B7B B8B 105.3(2) . . ?
B12B B7B B8B 60.4(2) . . ?
B11B B7B B8B 107.8(3) . . ?
C2B B7B Ru3B 66.18(16) . . ?
B12B B7B Ru3B 121.0(2) . . ?
B11B B7B Ru3B 120.2(2) . . ?
B8B B7B Ru3B 66.55(17) . . ?
C2B B7B H7B 124.0(17) . . ?
B12B B7B H7B 117.2(17) . . ?
B11B B7B H7B 113.9(17) . . ?
B8B B7B H7B 126.9(17) . . ?
Ru3B B7B H7B 114.1(17) . . ?
B12B B8B B7B 59.2(2) . . ?
B12B B8B B9B 60.2(2) . . ?
B7B B8B B9B 106.7(3) . . ?
B12B B8B B4B 106.4(3) . . ?
B7B B8B B4B 106.7(3) . . ?
B9B B8B B4B 58.11(19) . . ?
B12B B8B Ru3B 120.3(2) . . ?
B7B B8B Ru3B 66.89(17) . . ?
B9B B8B Ru3B 118.7(2) . . ?
B4B B8B Ru3B 65.88(16) . . ?
B12B B8B H8B 109.0(16) . . ?
B7B B8B H8B 126.1(16) . . ?
B9B B8B H8B 109.5(15) . . ?
B4B B8B H8B 126.1(16) . . ?
Ru3B B8B H8B 122.9(16) . . ?
C13B B9B B4B 120.6(3) . . ?
C13B B9B B5B 122.8(3) . . ?
B4B B9B B5B 60.5(2) . . ?
C13B B9B B10B 122.8(3) . . ?
B4B B9B B10B 108.3(3) . . ?
B5B B9B B10B 59.3(2) . . ?
C13B B9B B8B 119.8(3) . . ?
B4B B9B B8B 61.2(2) . . ?
B5B B9B B8B 109.1(2) . . ?
B10B B9B B8B 108.3(3) . . ?
C13B B9B B12B 121.7(3) . . ?
B4B B9B B12B 108.5(2) . . ?
B5B B9B B12B 107.4(3) . . ?
B10B B9B B12B 59.9(2) . . ?
B8B B9B B12B 59.7(2) . . ?
B4B B9B H9B 120.9 . . ?
B5B B9B H9B 121.8 . . ?
B10B B9B H9B 122.0 . . ?
B8B B9B H9B 120.9 . . ?
B12B B9B H9B 122.1 . . ?
B9B C13B H13D 109.5 . . ?
B9B C13B H13E 109.5 . . ?
H13D C13B H13E 109.5 . . ?
B9B C13B H13F 109.5 . . ?
H13D C13B H13F 109.5 . . ?
H13E C13B H13F 109.5 . . ?
C10' B10B B6B 124.1(5) . . ?
C10' B10B B11B 121.6(6) . . ?
B6B B10B B11B 59.9(2) . . ?
C10' B10B B5B 123.2(6) . . ?
B6B B10B B5B 59.5(2) . . ?
B11B B10B B5B 107.7(3) . . ?
C10' B10B B9B 120.3(6) . . ?
B6B B10B B9B 107.7(3) . . ?
B11B B10B B9B 108.3(3) . . ?
B5B B10B B9B 60.0(2) . . ?
C10' B10B B12B 119.1(5) . . ?
B6B B10B B12B 108.0(3) . . ?
B11B B10B B12B 59.9(2) . . ?
B5B B10B B12B 108.6(3) . . ?
B9B B10B B12B 60.8(2) . . ?
B6B B10B H10B 122.1 . . ?
B11B B10B H10B 121.8 . . ?
B5B B10B H10B 121.8 . . ?
B9B B10B H10B 121.4 . . ?
B12B B10B H10B 121.2 . . ?
B10B C10' H10C 109.7 . . ?
B10B C10' H10D 109.3 . . ?
H10C C10' H10D 109.5 . . ?
B10B C10' H10E 109.4 . . ?
H10C C10' H10E 109.5 . . ?
H10D C10' H10E 109.5 . . ?
C2B B11B B6B 60.1(2) . . ?
C2B B11B B10B 105.7(3) . . ?
B6B B11B B10B 60.0(2) . . ?
C2B B11B B12B 104.3(3) . . ?
B6B B11B B12B 109.1(3) . . ?
B10B B11B B12B 61.2(2) . . ?
C2B B11B B7B 57.5(2) . . ?
B6B B11B B7B 108.5(3) . . ?
B10B B11B B7B 108.9(3) . . ?
B12B B11B B7B 59.9(2) . . ?
C2B B11B H11B 119.0(16) . . ?
B6B B11B H11B 117.3(16) . . ?
B10B B11B H11B 125.2(15) . . ?
B12B B11B H11B 127.6(16) . . ?
B7B B11B H11B 121.0(15) . . ?
C14B B12B B11B 125.7(3) . . ?
C14B B12B B7B 122.0(3) . . ?
B11B B12B B7B 60.6(2) . . ?
C14B B12B B10B 123.9(3) . . ?
B11B B12B B10B 58.8(2) . . ?
B7B B12B B10B 107.6(3) . . ?
C14B B12B B8B 117.8(3) . . ?
B11B B12B B8B 108.6(3) . . ?
B7B B12B B8B 60.4(2) . . ?
B10B B12B B8B 108.1(3) . . ?
C14B B12B B9B 120.1(3) . . ?
B11B B12B B9B 106.3(3) . . ?
B7B B12B B9B 107.5(3) . . ?
B10B B12B B9B 59.3(2) . . ?
B8B B12B B9B 60.0(2) . . ?
B11B B12B H12B 122.2 . . ?
B7B B12B H12B 121.5 . . ?
B10B B12B H12B 122.4 . . ?
B8B B12B H12B 121.0 . . ?
B9B B12B H12B 122.7 . . ?
B12B C14B H14D 109.5 . . ?
B12B C14B H14E 109.5 . . ?
H14D C14B H14E 109.5 . . ?
B12B C14B H14F 109.5 . . ?
H14D C14B H14F 109.5 . . ?
H14E C14B H14F 109.5 . . ?
C16B C15B P1B 116.2(2) . . ?
C16B C15B H15C 108.2 . . ?
P1B C15B H15C 108.2 . . ?
C16B C15B H15D 108.2 . . ?
P1B C15B H15D 108.2 . . ?
H15C C15B H15D 107.4 . . ?
C17B C16B C15B 116.3(3) . . ?
C17B C16B H16C 108.2 . . ?
C15B C16B H16C 108.2 . . ?
C17B C16B H16D 108.2 . . ?
C15B C16B H16D 108.2 . . ?
H16C C16B H16D 107.4 . . ?
C16B C17B C18B 113.3(3) . . ?
C16B C17B H17C 108.9 . . ?
C18B C17B H17C 108.9 . . ?
C16B C17B H17D 108.9 . . ?
C18B C17B H17D 108.9 . . ?
H17C C17B H17D 107.7 . . ?
C17B C18B P2B 112.1(2) . . ?
C17B C18B H18C 109.2 . . ?
P2B C18B H18C 109.2 . . ?
C17B C18B H18D 109.2 . . ?
P2B C18B H18D 109.2 . . ?
H18C C18B H18D 107.9 . . ?
C24B C19B C20B 118.7(3) . . ?
C24B C19B P1B 120.7(2) . . ?
C20B C19B P1B 120.6(3) . . ?
C21B C20B C19B 120.1(3) . . ?
C21B C20B H20B 120.0 . . ?
C19B C20B H20B 120.0 . . ?
C22B C21B C20B 120.8(3) . . ?
C22B C21B H21B 119.6 . . ?
C20B C21B H21B 119.6 . . ?
C21B C22B C23B 119.8(3) . . ?
C21B C22B H22B 120.1 . . ?
C23B C22B H22B 120.1 . . ?
C22B C23B C24B 120.1(3) . . ?
C22B C23B H23B 119.9 . . ?
C24B C23B H23B 119.9 . . ?
C23B C24B C19B 120.5(3) . . ?
C23B C24B H24B 119.8 . . ?
C19B C24B H24B 119.8 . . ?
C26B C25B C30B 118.4(3) . . ?
C26B C25B P1B 122.9(2) . . ?
C30B C25B P1B 118.7(2) . . ?
C25B C26B C27B 120.2(3) . . ?
C25B C26B H26B 119.9 . . ?
C27B C26B H26B 119.9 . . ?
C28B C27B C26B 120.5(3) . . ?
C28B C27B H27B 119.8 . . ?
C26B C27B H27B 119.8 . . ?
C27B C28B C29B 120.4(3) . . ?
C27B C28B H28B 119.8 . . ?
C29B C28B H28B 119.8 . . ?
C28B C29B C30B 119.5(3) . . ?
C28B C29B H29B 120.3 . . ?
C30B C29B H29B 120.3 . . ?
C29B C30B C25B 121.0(3) . . ?
C29B C30B H30B 119.5 . . ?
C25B C30B H30B 119.5 . . ?
C32B C31B C36B 118.4(3) . . ?
C32B C31B P2B 119.5(2) . . ?
C36B C31B P2B 122.1(2) . . ?
C31B C32B C33B 121.0(3) . . ?
C31B C32B H32B 119.5 . . ?
C33B C32B H32B 119.5 . . ?
C34B C33B C32B 119.8(3) . . ?
C34B C33B H33B 120.1 . . ?
C32B C33B H33B 120.1 . . ?
C33B C34B C35B 120.1(3) . . ?
C33B C34B H34B 120.0 . . ?
C35B C34B H34B 120.0 . . ?
C34B C35B C36B 120.2(3) . . ?
C34B C35B H35B 119.9 . . ?
C36B C35B H35B 119.9 . . ?
C35B C36B C31B 120.5(3) . . ?
C35B C36B H36B 119.7 . . ?
C31B C36B H36B 119.7 . . ?
C42B C37B C38B 117.8(3) . . ?
C42B C37B P2B 123.8(3) . . ?
C38B C37B P2B 118.2(2) . . ?
C39B C38B C37B 120.6(3) . . ?
C39B C38B H38B 119.7 . . ?
C37B C38B H38B 119.7 . . ?
C40B C39B C38B 120.8(3) . . ?
C40B C39B H39B 119.6 . . ?
C38B C39B H39B 119.6 . . ?
C39B C40B C41B 119.7(3) . . ?
C39B C40B H40B 120.2 . . ?
C41B C40B H40B 120.2 . . ?
C40B C41B C42B 119.7(3) . . ?
C40B C41B H41B 120.2 . . ?
C42B C41B H41B 120.2 . . ?
C37B C42B C41B 121.4(3) . . ?
C37B C42B H42B 119.3 . . ?
C41B C42B H42B 119.3 . . ?

loop_
_geom_bond_atom_site_label_1
_geom_bond_atom_site_label_2
_geom_bond_distance
_geom_bond_site_symmetry_2
_geom_bond_publ_flag
Ru3A B7A 2.224(4) . ?
Ru3A C2A 2.229(3) . ?
Ru3A B8A 2.266(4) . ?
Ru3A C1A 2.281(3) . ?
Ru3A B4A 2.322(3) . ?
Ru3A P2A 2.3427(9) . ?
Ru3A P1A 2.3620(8) . ?
Ru3A Cl1A 2.4278(8) . ?
Ru3A H3A 1.50(4) . ?
P1A C19A 1.829(3) . ?
P1A C25A 1.836(3) . ?
P1A C15A 1.841(3) . ?
P2A C18A 1.828(3) . ?
P2A C37A 1.829(3) . ?
P2A C31A 1.839(3) . ?
C1A C2A 1.625(4) . ?
C1A B5A 1.682(5) . ?
C1A B4A 1.684(5) . ?
C1A B6A 1.716(5) . ?
C1A H1A 0.95(3) . ?
C2A B11A 1.697(5) . ?
C2A B7A 1.711(5) . ?
C2A B6A 1.727(5) . ?
C2A H2A 0.93(3) . ?
B4A B5A 1.780(5) . ?
B4A B9A 1.781(5) . ?
B4A B8A 1.796(5) . ?
B4A H4A 1.08(3) . ?
B5A B6A 1.758(6) . ?
B5A B10A 1.775(6) . ?
B5A B9A 1.777(5) . ?
B5A H5A 1.06(3) . ?
B6A B11A 1.752(6) . ?
B6A B10A 1.765(6) . ?
B6A H6A 1.05(3) . ?
B7A B12A 1.787(5) . ?
B7A B11A 1.793(5) . ?
B7A B8A 1.821(5) . ?
B7A H7A 1.07(3) . ?
B8A B9A 1.815(5) . ?
B8A B12A 1.818(5) . ?
B8A H8A 1.06(3) . ?
B9A C13A 1.592(5) . ?
B9A B10A 1.796(6) . ?
B9A B12A 1.814(5) . ?
B10A B11A 1.763(5) . ?
B10A B12A 1.797(5) . ?
B10A H10A 1.16(3) . ?
B11A B12A 1.780(5) . ?
B11A H11A 1.02(3) . ?
B12A C14A 1.593(5) . ?
C13A H13A 0.9800 . ?
C13A H13B 0.9800 . ?
C13A H13C 0.9800 . ?
C14A H14A 0.9800 . ?
C14A H14B 0.9800 . ?
C14A H14C 0.9800 . ?
C15A C16A 1.531(4) . ?
C15A H15A 0.9900 . ?
C15A H15B 0.9900 . ?
C16A C17A 1.519(4) . ?
C16A H16A 0.9900 . ?
C16A H16B 0.9900 . ?
C17A C18A 1.545(4) . ?
C17A H17A 0.9900 . ?
C17A H17B 0.9900 . ?
C18A H18A 0.9900 . ?
C18A H18B 0.9900 . ?
C19A C20A 1.394(4) . ?
C19A C24A 1.395(4) . ?
C20A C21A 1.384(5) . ?
C20A H20A 0.9500 . ?
C21A C22A 1.369(5) . ?
C21A H21A 0.9500 . ?
C22A C23A 1.380(5) . ?
C22A H22A 0.9500 . ?
C23A C24A 1.388(5) . ?
C23A H23A 0.9500 . ?
C24A H24A 0.9500 . ?
C25A C26A 1.387(4) . ?
C25A C30A 1.395(4) . ?
C26A C27A 1.386(4) . ?
C26A H26A 0.9500 . ?
C27A C28A 1.371(5) . ?
C27A H27A 0.9500 . ?
C28A C29A 1.382(5) . ?
C28A H28A 0.9500 . ?
C29A C30A 1.383(5) . ?
C29A H29A 0.9500 . ?
C30A H30A 0.9500 . ?
C31A C36A 1.384(4) . ?
C31A C32A 1.396(4) . ?
C32A C33A 1.382(4) . ?
C32A H32A 0.9500 . ?
C33A C34A 1.388(5) . ?
C33A H33A 0.9500 . ?
C34A C35A 1.377(5) . ?
C34A H34A 0.9500 . ?
C35A C36A 1.395(4) . ?
C35A H35A 0.9500 . ?
C36A H36A 0.9500 . ?
C37A C42A 1.391(4) . ?
C37A C38A 1.402(4) . ?
C38A C39A 1.384(5) . ?
C38A H38A 0.9500 . ?
C39A C40A 1.373(5) . ?
C39A H39A 0.9500 . ?
C40A C41A 1.382(5) . ?
C40A H40A 0.9500 . ?
C41A C42A 1.377(4) . ?
C41A H41A 0.9500 . ?
C42A H42A 0.9500 . ?
Ru3B C1B 2.195(3) . ?
Ru3B C2B 2.226(3) . ?
Ru3B B4B 2.263(3) . ?
Ru3B B8B 2.281(4) . ?
Ru3B B7B 2.287(4) . ?
Ru3B P2B 2.3390(9) . ?
Ru3B P1B 2.3643(8) . ?
Ru3B Cl1B 2.4361(8) . ?
Ru3B H3B 1.57(3) . ?
P1B C25B 1.825(3) . ?
P1B C19B 1.834(3) . ?
P1B C15B 1.842(3) . ?
P2B C18B 1.824(3) . ?
P2B C31B 1.830(3) . ?
P2B C37B 1.837(3) . ?
C1B C2B 1.659(4) . ?
C1B B4B 1.684(5) . ?
C1B B5B 1.690(5) . ?
C1B B6B 1.727(5) . ?
C1B H1B 0.93(3) . ?
C2B B7B 1.683(5) . ?
C2B B11B 1.697(5) . ?
C2B B6B 1.727(5) . ?
C2B H2B 0.97(3) . ?
B4B B9B 1.762(5) . ?
B4B B5B 1.783(5) . ?
B4B B8B 1.819(5) . ?
B4B H4B 1.08(3) . ?
B5B B6B 1.746(6) . ?
B5B B10B 1.763(6) . ?
B5B B9B 1.777(5) . ?
B5B H5B 1.10(3) . ?
B6B B11B 1.753(6) . ?
B6B B10B 1.754(5) . ?
B6B H6B 1.03(3) . ?
B7B B12B 1.783(5) . ?
B7B B11B 1.795(5) . ?
B7B B8B 1.805(5) . ?
B7B H7B 1.05(3) . ?
B8B B12B 1.804(5) . ?
B8B B9B 1.810(5) . ?
B8B H8B 1.07(3) . ?
B9B C13B 1.585(5) . ?
B9B B10B 1.788(5) . ?
B9B B12B 1.814(5) . ?
B9B H9B 1.1200 . ?
C13B H13D 0.9800 . ?
C13B H13E 0.9800 . ?
C13B H13F 0.9800 . ?
B10B C10' 1.601(12) . ?
B10B B11B 1.756(5) . ?
B10B B12B 1.799(5) . ?
B10B H10B 1.1200 . ?
C10' H10C 0.9600 . ?
C10' H10D 0.9598 . ?
C10' H10E 0.9601 . ?
B11B B12B 1.777(5) . ?
B11B H11B 1.09(3) . ?
B12B C14B 1.592(5) . ?
B12B H12B 1.1200 . ?
C14B H14D 0.9800 . ?
C14B H14E 0.9800 . ?
C14B H14F 0.9800 . ?
C15B C16B 1.532(4) . ?
C15B H15C 0.9900 . ?
C15B H15D 0.9900 . ?
C16B C17B 1.517(4) . ?
C16B H16C 0.9900 . ?
C16B H16D 0.9900 . ?
C17B C18B 1.542(4) . ?
C17B H17C 0.9900 . ?
C17B H17D 0.9900 . ?
C18B H18C 0.9900 . ?
C18B H18D 0.9900 . ?
C19B C24B 1.393(5) . ?
C19B C20B 1.401(4) . ?
C20B C21B 1.387(5) . ?
C20B H20B 0.9500 . ?
C21B C22B 1.371(5) . ?
C21B H21B 0.9500 . ?
C22B C23B 1.385(5) . ?
C22B H22B 0.9500 . ?
C23B C24B 1.390(4) . ?
C23B H23B 0.9500 . ?
C24B H24B 0.9500 . ?
C25B C26B 1.390(4) . ?
C25B C30B 1.397(4) . ?
C26B C27B 1.392(4) . ?
C26B H26B 0.9500 . ?
C27B C28B 1.368(5) . ?
C27B H27B 0.9500 . ?
C28B C29B 1.380(5) . ?
C28B H28B 0.9500 . ?
C29B C30B 1.386(4) . ?
C29B H29B 0.9500 . ?
C30B H30B 0.9500 . ?
C31B C32B 1.388(4) . ?
C31B C36B 1.395(4) . ?
C32B C33B 1.391(4) . ?
C32B H32B 0.9500 . ?
C33B C34B 1.373(4) . ?
C33B H33B 0.9500 . ?
C34B C35B 1.384(5) . ?
C34B H34B 0.9500 . ?
C35B C36B 1.385(4) . ?
C35B H35B 0.9500 . ?
C36B H36B 0.9500 . ?
C37B C42B 1.386(4) . ?
C37B C38B 1.397(4) . ?
C38B C39B 1.383(4) . ?
C38B H38B 0.9500 . ?
C39B C40B 1.373(5) . ?
C39B H39B 0.9500 . ?
C40B C41B 1.378(5) . ?
C40B H40B 0.9500 . ?
C41B C42B 1.393(5) . ?
C41B H41B 0.9500 . ?
C42B H42B 0.9500 . ?
